data_7114334
loop_
_publ_author_name
'Nishihara, Sadafumi'
'Akutagawa, Tomoyuki'
'Hasegawa, Tatsuo'
'Nakamura, Takayoshi'

_publ_section_title
;
 Formation of a molecular spin ladder induced by a supramolecular cation
 structure
;
_journal_issue 5
_journal_name_full 'Chemical Communications'
_journal_page_first 408
_journal_paper_doi 10.1039/b110368g
_journal_year 2002
_chemical_compound_source 'synthesized by the authors, see text'
_chemical_formula_sum 'C24 H32 N Ni O6 S10'
_chemical_formula_weight 809.82
_space_group_IT_number 2
_symmetry_cell_setting triclinic
_symmetry_Int_Tables_number 2
_symmetry_space_group_name_Hall '-P 1'
_symmetry_space_group_name_H-M 'P -1'
_audit_creation_date 'Thu Mar 22 21:02:01 2001'
_audit_creation_method 'by teXsan'
_cell_angle_alpha 97.120(2)
_cell_angle_beta 92.599(3)
_cell_angle_gamma 112.846(2)
_cell_formula_units_Z 2
_cell_length_a 14.217(1)
_cell_length_b 16.666(2)
_cell_length_c 8.1271(6)
_cell_measurement_reflns_used 9986
_cell_measurement_temperature 296.2
_cell_measurement_theta_max 27.5
_cell_measurement_theta_min 1.6
_cell_volume 1751.7(3)
_computing_cell_refinement PROCESS-AUTO
_computing_data_collection PROCESS-AUTO
_computing_data_reduction 'teXsan Ver. 1.10'
_computing_molecular_graphics ORTEP-III
_computing_publication_material 'teXsan Ver. 1.10'
_computing_structure_refinement 'teXsan Ver. 1.10'
_computing_structure_solution SIR92
_diffrn_ambient_temperature 296.2
_diffrn_measurement_device_type Rigaku
_diffrn_measurement_method \w-scan
_diffrn_orient_matrix_UB_11 0.00000
_diffrn_orient_matrix_UB_12 0.00000
_diffrn_orient_matrix_UB_13 0.00000
_diffrn_orient_matrix_UB_21 0.00000
_diffrn_orient_matrix_UB_22 0.00000
_diffrn_orient_matrix_UB_23 0.00000
_diffrn_orient_matrix_UB_31 0.00000
_diffrn_orient_matrix_UB_32 0.00000
_diffrn_orient_matrix_UB_33 0.00000
_diffrn_radiation_detector 'Imaging Plate'
_diffrn_radiation_monochromator graphite
_diffrn_radiation_source 'X-ray tube'
_diffrn_radiation_type 'Mo K\a'
_diffrn_radiation_wavelength 0.7107
_diffrn_reflns_av_R_equivalents 0.041
_diffrn_reflns_limit_h_max 18
_diffrn_reflns_limit_h_min 0
_diffrn_reflns_limit_k_max 19
_diffrn_reflns_limit_k_min -21
_diffrn_reflns_limit_l_max 10
_diffrn_reflns_limit_l_min -10
_diffrn_reflns_number 14477
_diffrn_reflns_reduction_process 'Lp corrections applied'
_diffrn_reflns_theta_max 27.48
_diffrn_standards_decay_% 0.00
_diffrn_standards_interval_count 0
_diffrn_standards_number 0
_exptl_absorpt_coefficient_mu 1.187
_exptl_absorpt_correction_type multi-scan
_exptl_crystal_colour black
_exptl_crystal_density_diffrn 1.535
_exptl_crystal_density_meas ?
_exptl_crystal_description block
_exptl_crystal_size_max 0.300
_exptl_crystal_size_mid 0.300
_exptl_crystal_size_min 0.300
_refine_diff_density_max 0.28
_refine_diff_density_min -0.43
_refine_ls_extinction_method none
_refine_ls_goodness_of_fit_ref 1.693
_refine_ls_hydrogen_treatment noref
_refine_ls_matrix_type full
_refine_ls_number_constraints 0
_refine_ls_number_parameters 379
_refine_ls_number_reflns 5677
_refine_ls_number_restraints 0
_refine_ls_R_factor_gt 0.0386
_refine_ls_shift/su_max 0.0012
_refine_ls_structure_factor_coef Fsqd
_refine_ls_weighting_scheme calc
_refine_ls_wR_factor_ref 0.1183
_reflns_number_observed 5677
_reflns_number_total 7594
_reflns_observed_criterion F^2^>3.0\s(F^2^)
_cod_data_source_file b110368g.txt
_cod_data_source_block 1
_cod_depositor_comments
;
The following automatic conversions were performed:

'_exptl_crystal_density_meas' value 'not measured' was changed to '?'
- the value is perceived as not measured.

Automatic conversion script
Id: cif_fix_values 3008 2015-01-20 13:52:24Z robertas 
;
_cod_original_cell_volume 1751.6(3)
_cod_original_sg_symbol_H-M 'P -1         '
_cod_original_formula_sum 'C24 H32 N Ni O6 S10 '
_cod_database_code 7114334

loop_
_symmetry_equiv_pos_as_xyz
x,y,z
-x,-y,-z

loop_
_atom_site_label
_atom_site_type_symbol
_atom_site_fract_x
_atom_site_fract_y
_atom_site_fract_z
_atom_site_U_iso_or_equiv
_atom_site_adp_type
_atom_site_occupancy
_atom_site_calc_flag
Ni(1) Ni 0.59516(2) 0.95347(2) 0.10993(4) 0.04312(10) Uani 1.00 d
S(1) S 0.49447(5) 0.81793(5) 0.11518(10) 0.0544(2) Uani 1.00 d
S(2) S 0.50170(6) 0.64761(5) -0.0497(1) 0.0582(2) Uani 1.00 d
S(3) S 0.58768(7) 0.54305(6) -0.2696(1) 0.0814(3) Uani 1.00 d
S(4) S 0.67666(7) 0.73895(5) -0.2183(1) 0.0643(2) Uani 1.00 d
S(5) S 0.68702(6) 0.91814(5) -0.06733(9) 0.0549(2) Uani 1.00 d
S(6) S 0.70034(6) 1.08867(5) 0.1201(1) 0.0580(2) Uani 1.00 d
S(7) S 0.69569(7) 1.25852(5) 0.2966(1) 0.0688(2) Uani 1.00 d
S(8) S 0.6065(1) 1.36028(6) 0.5181(1) 0.0888(3) Uani 1.00 d
S(9) S 0.50995(7) 1.16550(5) 0.43909(10) 0.0600(2) Uani 1.00 d
S(10) S 0.49947(6) 0.98849(5) 0.2767(1) 0.0566(2) Uani 1.00 d
O(1) O 1.1370(2) 0.8857(2) 0.2840(3) 0.0862(8) Uani 1.00 d
O(2) O 0.9453(2) 0.8928(2) 0.3137(3) 0.0827(8) Uani 1.00 d
O(3) O 0.7645(2) 0.7339(2) 0.2433(3) 0.0682(7) Uani 1.00 d
O(4) O 0.7906(2) 0.5783(1) 0.2648(3) 0.0670(6) Uani 1.00 d
O(5) O 0.9730(2) 0.5633(2) 0.2005(3) 0.0860(9) Uani 1.00 d
O(6) O 1.1472(2) 0.7217(2) 0.2870(4) 0.097(1) Uani 1.00 d
N(1) N 0.9541(2) 0.7255(2) 1.1526(3) 0.0508(6) Uani 1.00 d
C(1) C 0.5481(2) 0.7615(2) -0.0148(3) 0.0459(7) Uani 1.00 d
C(2) C 0.5886(2) 0.6383(2) -0.1838(4) 0.0572(8) Uani 1.00 d
C(3) C 0.6311(2) 0.8056(2) -0.0921(3) 0.0480(7) Uani 1.00 d
C(4) C 0.6448(2) 1.1444(2) 0.2458(3) 0.0484(7) Uani 1.00 d
C(5) C 0.6044(3) 1.2664(2) 0.4213(4) 0.0622(9) Uani 1.00 d
C(6) C 0.5578(2) 1.1009(2) 0.3129(3) 0.0477(7) Uani 1.00 d
C(7) C 1.1236(4) 0.9616(3) 0.3576(6) 0.116(2) Uani 1.00 d
C(8) C 1.0321(5) 0.9642(3) 0.2733(6) 0.107(2) Uani 1.00 d
C(9) C 0.8511(4) 0.8871(3) 0.2390(5) 0.096(2) Uani 1.00 d
C(10) C 0.7659(3) 0.8173(3) 0.3081(5) 0.084(1) Uani 1.00 d
C(11) C 0.6953(2) 0.6652(3) 0.3205(4) 0.076(1) Uani 1.00 d
C(12) C 0.6912(2) 0.5788(3) 0.2412(4) 0.078(1) Uani 1.00 d
C(13) C 0.7922(4) 0.4960(2) 0.2007(5) 0.088(1) Uani 1.00 d
C(14) C 0.8924(4) 0.4957(3) 0.2604(5) 0.100(2) Uani 1.00 d
C(15) C 1.0719(5) 0.5673(4) 0.2568(7) 0.119(2) Uani 1.00 d
C(16) C 1.1516(4) 0.6441(5) 0.2042(7) 0.126(2) Uani 1.00 d
C(17) C 1.2357(3) 0.8001(5) 0.2703(7) 0.119(2) Uani 1.00 d
C(18) C 1.2224(3) 0.8768(5) 0.3595(6) 0.125(2) Uani 1.00 d
C(19) C 0.9519(2) 0.7173(2) 0.9710(3) 0.0490(7) Uani 1.00 d
C(20) C 1.0320(3) 0.7717(3) 0.9022(4) 0.090(1) Uani 1.00 d
C(21) C 1.0299(3) 0.7610(4) 0.7295(5) 0.124(2) Uani 1.00 d
C(22) C 0.9494(3) 0.6975(3) 0.6316(4) 0.097(1) Uani 1.00 d
C(23) C 0.8684(3) 0.6432(3) 0.7017(4) 0.071(1) Uani 1.00 d
C(24) C 0.8701(2) 0.6524(2) 0.8731(4) 0.0594(9) Uani 1.00 d
H(1) H 1.1153 0.9589 0.4733 0.1221 Uiso 1.00 calc
H(2) H 1.1839 1.0131 0.3497 0.1221 Uiso 1.00 calc
H(3) H 1.0415 0.9604 0.1576 0.1312 Uiso 1.00 calc
H(4) H 1.0320 1.0204 0.3123 0.1312 Uiso 1.00 calc
H(5) H 0.8441 0.9426 0.2549 0.1114 Uiso 1.00 calc
H(6) H 0.8443 0.8699 0.1161 0.1114 Uiso 1.00 calc
H(7) H 0.7006 0.8193 0.2846 0.1091 Uiso 1.00 calc
H(8) H 0.7804 0.8276 0.4293 0.1091 Uiso 1.00 calc
H(9) H 0.7170 0.6761 0.4382 0.0925 Uiso 1.00 calc
H(10) H 0.6281 0.6676 0.3102 0.0925 Uiso 1.00 calc
H(11) H 0.6686 0.5682 0.1257 0.0939 Uiso 1.00 calc
H(12) H 0.6431 0.5317 0.2921 0.0939 Uiso 1.00 calc
H(13) H 0.7355 0.4490 0.2402 0.1058 Uiso 1.00 calc
H(14) H 0.7817 0.4856 0.0824 0.1058 Uiso 1.00 calc
H(15) H 0.8939 0.4399 0.2241 0.1218 Uiso 1.00 calc
H(16) H 0.8996 0.5057 0.3809 0.1218 Uiso 1.00 calc
H(17) H 1.0796 0.5719 0.3761 0.1443 Uiso 1.00 calc
H(18) H 1.0790 0.5141 0.2107 0.1443 Uiso 1.00 calc
H(19) H 1.1424 0.6432 0.0856 0.1483 Uiso 1.00 calc
H(20) H 1.2198 0.6460 0.2291 0.1483 Uiso 1.00 calc
H(21) H 1.2966 0.7938 0.3102 0.1331 Uiso 1.00 calc
H(22) H 1.2398 0.8030 0.1507 0.1331 Uiso 1.00 calc
H(23) H 1.2836 0.9296 0.3550 0.1437 Uiso 1.00 calc
H(24) H 1.2150 0.8705 0.4726 0.1437 Uiso 1.00 calc
H(25) H 1.0127 0.7172 1.1978 0.0607 Uiso 1.00 calc
H(26) H 0.9602 0.7832 1.1975 0.0607 Uiso 1.00 calc
H(27) H 0.8939 0.6831 1.1834 0.0607 Uiso 1.00 calc
H(28) H 1.0893 0.8173 0.9711 0.1063 Uiso 1.00 calc
H(29) H 1.0875 0.8007 0.6808 0.1529 Uiso 1.00 calc
H(30) H 0.9493 0.6906 0.5120 0.1171 Uiso 1.00 calc
H(31) H 0.8092 0.5972 0.6322 0.0838 Uiso 1.00 calc
H(32) H 0.8142 0.6133 0.9243 0.0724 Uiso 1.00 calc

loop_
_atom_site_aniso_label
_atom_site_aniso_U_11
_atom_site_aniso_U_22
_atom_site_aniso_U_33
_atom_site_aniso_U_12
_atom_site_aniso_U_13
_atom_site_aniso_U_23
Ni(1) 0.0477(2) 0.0373(2) 0.0436(2) 0.0170(1) 0.0062(1) 0.0025(1)
S(1) 0.0529(4) 0.0416(4) 0.0636(4) 0.0146(3) 0.0186(3) -0.0011(3)
S(2) 0.0566(4) 0.0399(4) 0.0706(5) 0.0147(3) 0.0082(4) -0.0044(3)
S(3) 0.0732(5) 0.0507(5) 0.1114(8) 0.0254(4) 0.0102(5) -0.0232(5)
S(4) 0.0766(5) 0.0536(4) 0.0651(5) 0.0288(4) 0.0264(4) -0.0003(3)
S(5) 0.0658(4) 0.0441(4) 0.0569(4) 0.0217(3) 0.0222(4) 0.0100(3)
S(6) 0.0625(4) 0.0415(4) 0.0661(5) 0.0149(3) 0.0223(4) 0.0074(3)
S(7) 0.0885(6) 0.0355(4) 0.0761(5) 0.0178(4) 0.0148(5) 0.0058(3)
S(8) 0.1379(9) 0.0516(5) 0.0844(7) 0.0509(6) 0.0071(6) -0.0055(4)
S(9) 0.0750(5) 0.0523(4) 0.0588(4) 0.0339(4) 0.0111(4) 0.0002(3)
S(10) 0.0563(4) 0.0405(4) 0.0689(5) 0.0154(3) 0.0202(4) 0.0007(3)
O(1) 0.061(1) 0.107(2) 0.059(1) 0.002(1) 0.000(1) 0.006(1)
O(2) 0.090(2) 0.064(2) 0.082(2) 0.018(1) 0.001(1) 0.011(1)
O(3) 0.060(1) 0.081(2) 0.061(1) 0.030(1) 0.007(1) -0.006(1)
O(4) 0.067(1) 0.056(1) 0.063(1) 0.010(1) 0.007(1) 0.0073(10)
O(5) 0.118(2) 0.095(2) 0.072(2) 0.069(2) 0.009(1) 0.023(1)
O(6) 0.062(1) 0.160(3) 0.081(2) 0.048(2) 0.018(1) 0.040(2)
N(1) 0.047(1) 0.061(1) 0.042(1) 0.018(1) 0.0068(10) 0.0088(10)
C(1) 0.050(1) 0.039(1) 0.046(1) 0.017(1) 0.003(1) 0.000(1)
C(2) 0.060(2) 0.048(2) 0.062(2) 0.024(1) 0.002(1) -0.009(1)
C(3) 0.058(2) 0.046(1) 0.044(1) 0.025(1) 0.007(1) 0.002(1)
C(4) 0.060(2) 0.034(1) 0.048(1) 0.016(1) 0.004(1) 0.006(1)
C(5) 0.095(2) 0.047(2) 0.051(2) 0.038(2) -0.004(2) 0.001(1)
C(6) 0.059(2) 0.043(1) 0.045(1) 0.025(1) 0.003(1) 0.003(1)
C(7) 0.098(3) 0.093(3) 0.090(3) -0.026(3) 0.031(3) -0.018(2)
C(8) 0.146(4) 0.059(2) 0.099(3) 0.020(3) 0.038(3) 0.014(2)
C(9) 0.143(4) 0.077(3) 0.080(3) 0.064(3) -0.017(3) -0.007(2)
C(10) 0.084(2) 0.103(3) 0.079(2) 0.060(2) -0.005(2) -0.011(2)
C(11) 0.052(2) 0.109(3) 0.056(2) 0.022(2) 0.015(2) 0.003(2)
C(12) 0.055(2) 0.087(3) 0.065(2) 0.001(2) 0.008(2) 0.003(2)
C(13) 0.119(3) 0.050(2) 0.078(2) 0.015(2) 0.008(2) 0.010(2)
C(14) 0.162(4) 0.068(2) 0.083(3) 0.059(3) -0.001(3) 0.020(2)
C(15) 0.140(4) 0.142(5) 0.126(4) 0.107(4) 0.006(4) 0.034(4)
C(16) 0.109(4) 0.201(7) 0.118(4) 0.110(5) 0.024(3) 0.042(4)
C(17) 0.051(2) 0.220(7) 0.096(3) 0.046(3) 0.023(2) 0.086(4)
C(18) 0.046(2) 0.197(6) 0.083(3) -0.011(3) -0.008(2) 0.042(3)
C(19) 0.045(1) 0.062(2) 0.040(1) 0.021(1) 0.004(1) 0.011(1)
C(20) 0.064(2) 0.118(3) 0.046(2) -0.010(2) 0.004(2) 0.017(2)
C(21) 0.083(3) 0.177(5) 0.051(2) -0.018(3) 0.012(2) 0.031(3)
C(22) 0.086(3) 0.144(4) 0.040(2) 0.025(3) 0.005(2) 0.011(2)
C(23) 0.067(2) 0.090(2) 0.050(2) 0.028(2) -0.005(2) 0.000(2)
C(24) 0.055(2) 0.068(2) 0.050(2) 0.019(1) 0.005(1) 0.010(1)

loop_
_atom_type_symbol
_atom_type_description
_atom_type_scat_dispersion_real
_atom_type_scat_dispersion_imag
_atom_type_scat_source
Ni Ni 0.339 1.112
;International Tables for Crystallography

(1992, Vol. C, Tables 4.2.6.8 and 6.1.1.1)

;
S S 0.125 0.123
;International Tables for Crystallography

(1992, Vol. C, Tables 4.2.6.8 and 6.1.1.1)

;
C C 0.003 0.002
;International Tables for Crystallography

(1992, Vol. C, Tables 4.2.6.8 and 6.1.1.1)

;
N N 0.006 0.003
;International Tables for Crystallography

(1992, Vol. C, Tables 4.2.6.8 and 6.1.1.1)

;
H H 0.000 0.000
;International Tables for Crystallography

(1992, Vol. C, Table 6.1.1.2)

;
O O 0.011 0.006
;International Tables for Crystallography

(1992, Vol. C, Tables 4.2.6.8 and 6.1.1.1)

;

loop_
_geom_angle_atom_site_label_1
_geom_angle_atom_site_label_2
_geom_angle_atom_site_label_3
_geom_angle
_geom_angle_site_symmetry_2
_geom_angle_site_symmetry_3
_geom_angle_publ_flag
S(1) Ni(1) S(5) 93.42(3) 1_555 1_555 yes
S(1) Ni(1) S(6) 176.29(3) 1_555 1_555 yes
S(1) Ni(1) S(10) 86.48(3) 1_555 1_555 yes
S(5) Ni(1) S(6) 87.45(3) 1_555 1_555 yes
S(5) Ni(1) S(10) 177.45(3) 1_555 1_555 yes
S(6) Ni(1) S(10) 92.81(3) 1_555 1_555 yes
Ni(1) S(1) C(1) 102.01(9) 1_555 1_555 yes
C(1) S(2) C(2) 97.3(1) 1_555 1_555 yes
C(2) S(4) C(3) 97.8(1) 1_555 1_555 yes
Ni(1) S(5) C(3) 101.47(9) 1_555 1_555 yes
Ni(1) S(6) C(4) 102.30(9) 1_555 1_555 yes
C(4) S(7) C(5) 97.7(1) 1_555 1_555 yes
C(5) S(9) C(6) 97.1(1) 1_555 1_555 yes
Ni(1) S(10) C(6) 102.54(10) 1_555 1_555 yes
C(7) O(1) C(18) 112.9(4) 1_555 1_555 yes
C(8) O(2) C(9) 113.5(4) 1_555 1_555 yes
C(10) O(3) C(11) 111.8(3) 1_555 1_555 yes
C(12) O(4) C(13) 112.3(3) 1_555 1_555 yes
C(14) O(5) C(15) 112.2(3) 1_555 1_555 yes
C(16) O(6) C(17) 113.0(4) 1_555 1_555 yes
S(1) C(1) S(2) 122.5(2) 1_555 1_555 yes
S(1) C(1) C(3) 120.5(2) 1_555 1_555 yes
S(2) C(1) C(3) 117.0(2) 1_555 1_555 yes
S(2) C(2) S(3) 123.3(2) 1_555 1_555 yes
S(2) C(2) S(4) 113.0(1) 1_555 1_555 yes
S(3) C(2) S(4) 123.6(2) 1_555 1_555 yes
S(4) C(3) S(5) 122.6(2) 1_555 1_555 yes
S(4) C(3) C(1) 114.9(2) 1_555 1_555 yes
S(5) C(3) C(1) 122.5(2) 1_555 1_555 yes
S(6) C(4) S(7) 123.2(2) 1_555 1_555 yes
S(6) C(4) C(6) 121.0(2) 1_555 1_555 yes
S(7) C(4) C(6) 115.7(2) 1_555 1_555 yes
S(7) C(5) S(8) 124.1(2) 1_555 1_555 yes
S(7) C(5) S(9) 113.2(2) 1_555 1_555 yes
S(8) C(5) S(9) 122.7(2) 1_555 1_555 yes
S(9) C(6) S(10) 122.5(2) 1_555 1_555 yes
S(9) C(6) C(4) 116.3(2) 1_555 1_555 yes
S(10) C(6) C(4) 121.2(2) 1_555 1_555 yes
O(1) C(7) C(8) 108.8(4) 1_555 1_555 yes
O(2) C(8) C(7) 107.5(4) 1_555 1_555 yes
O(2) C(9) C(10) 108.2(3) 1_555 1_555 yes
O(3) C(10) C(9) 108.4(3) 1_555 1_555 yes
O(3) C(11) C(12) 109.8(3) 1_555 1_555 yes
O(4) C(12) C(11) 108.6(3) 1_555 1_555 yes
O(4) C(13) C(14) 108.3(3) 1_555 1_555 yes
O(5) C(14) C(13) 109.6(3) 1_555 1_555 yes
O(5) C(15) C(16) 109.1(4) 1_555 1_555 yes
O(6) C(16) C(15) 109.4(4) 1_555 1_555 yes
O(6) C(17) C(18) 108.3(4) 1_555 1_555 yes
O(1) C(18) C(17) 110.0(4) 1_555 1_555 yes
N(1) C(19) C(20) 119.4(3) 1_555 1_555 yes
N(1) C(19) C(24) 119.7(2) 1_555 1_555 yes
C(20) C(19) C(24) 120.8(3) 1_555 1_555 yes
C(19) C(20) C(21) 118.6(3) 1_555 1_555 yes
C(20) C(21) C(22) 121.1(3) 1_555 1_555 yes
C(21) C(22) C(23) 120.1(3) 1_555 1_555 yes
C(22) C(23) C(24) 119.4(3) 1_555 1_555 yes
C(19) C(24) C(23) 120.0(3) 1_555 1_555 yes

loop_
_geom_bond_atom_site_label_1
_geom_bond_atom_site_label_2
_geom_bond_distance
_geom_bond_publ_flag
Ni(1) S(1) 2.1615(7) yes
Ni(1) S(5) 2.1644(7) yes
Ni(1) S(6) 2.1554(8) yes
Ni(1) S(10) 2.1486(7) yes
S(1) C(1) 1.722(3) yes
S(2) C(1) 1.730(3) yes
S(2) C(2) 1.723(3) yes
S(3) C(2) 1.648(3) yes
S(4) C(2) 1.725(3) yes
S(4) C(3) 1.744(3) yes
S(5) C(3) 1.709(3) yes
S(6) C(4) 1.713(3) yes
S(7) C(4) 1.739(3) yes
S(7) C(5) 1.717(3) yes
S(8) C(5) 1.650(3) yes
S(9) C(5) 1.726(3) yes
S(9) C(6) 1.741(3) yes
S(10) C(6) 1.708(3) yes
O(1) C(7) 1.416(6) yes
O(1) C(18) 1.402(6) yes
O(2) C(8) 1.428(5) yes
O(2) C(9) 1.409(5) yes
O(3) C(10) 1.417(4) yes
O(3) C(11) 1.425(4) yes
O(4) C(12) 1.420(4) yes
O(4) C(13) 1.415(4) yes
O(5) C(14) 1.416(5) yes
O(5) C(15) 1.433(5) yes
O(6) C(16) 1.407(7) yes
O(6) C(17) 1.446(6) yes
N(1) C(19) 1.463(3) yes
C(1) C(3) 1.356(4) yes
C(4) C(6) 1.348(4) yes
C(7) C(8) 1.462(7) yes
C(9) C(10) 1.505(6) yes
C(11) C(12) 1.482(5) yes
C(13) C(14) 1.486(6) yes
C(15) C(16) 1.470(8) yes
C(17) C(18) 1.470(8) yes
C(19) C(20) 1.347(4) yes
C(19) C(24) 1.372(4) yes
C(20) C(21) 1.391(5) yes
C(21) C(22) 1.353(6) yes
C(22) C(23) 1.360(5) yes
C(23) C(24) 1.380(4) yes

loop_
_geom_contact_atom_site_label_1
_geom_contact_atom_site_label_2
_geom_contact_distance
_geom_contact_site_symmetry_2
S(3) S(8) 3.420(1) 1_544
S(5) C(9) 3.555(4) .
S(9) C(3) 3.574(3) 2_675
O(1) N(1) 2.946(3) 1_554
O(1) C(20) 3.373(4) 1_554
O(2) N(1) 2.982(3) 1_554
O(3) N(1) 2.877(3) 1_554
O(4) N(1) 2.927(3) 1_554
O(4) C(22) 3.518(4) .
O(4) C(23) 3.573(4) .
O(5) N(1) 2.888(3) 1_554
O(5) C(19) 3.447(4) 1_554
O(6) N(1) 2.934(3) 1_554
N(1) C(9) 3.547(5) 1_556
N(1) C(16) 3.590(5) 1_556
